data_9007871
loop_
_publ_author_name
'Evans, J.'
'Stroud, P. M.'
'Webster, M.'

_publ_section_title
;
 Structure of (nonacarbonyl-1K4C,2K3C,3K2C)-u-(hydrido-2:3K2H)-u-
 (methoxymethylidyne-2:3K2C)-(triphenylphosphine-3KP)-triangulo-
 triruthenium(3 Ru-Ru)
;
_journal_name_full 'Acta Crystallographica, Section C'
_journal_page_first 2334
_journal_page_last 2337
_journal_paper_doi 10.1107/S0108270190004371
_journal_volume 46
_journal_year 1990
_chemical_formula_structural Ru3H(CO)9(C2H3O)(C6H5)3P
_chemical_formula_sum 'C29 H O10 P Ru3'
_space_group_IT_number 15
_symmetry_space_group_name_Hall '-C 2yc'
_symmetry_space_group_name_H-M 'C 1 2/c 1'
_cell_angle_alpha 90
_cell_angle_beta 99.45
_cell_angle_gamma 90
_cell_length_a 21.793
_cell_length_b 15.945
_cell_length_c 18.648
_cell_formula_units_Z 8
_cell_volume 6392.044
_database_code_amcsd 0010234
_exptl_crystal_density_diffrn 1.753
_cod_original_formula_sum 'Ru3 P C29 O10 H'
_cod_database_code 9007871
_amcsd_formula_title Ru3H(CO)9(C2H3O)(C6H5)3P

loop_
_space_group_symop_operation_xyz
x,y,z
1/2+x,1/2+y,z
x,-y,1/2+z
1/2+x,1/2-y,1/2+z
-x,y,1/2-z
1/2-x,1/2+y,1/2-z
-x,-y,-z
1/2-x,1/2-y,-z

loop_
_atom_site_label
_atom_site_fract_x
_atom_site_fract_y
_atom_site_fract_z
_atom_site_U_iso_or_equiv
_atom_site_attached_hydrogens
Ru1 0.39670 0.01027 0.14614 0.04500 0
Ru2 0.32878 -0.06971 0.02206 0.04260 0
Ru3 0.26653 0.03462 0.10978 0.03740 0
P1 0.16072 0.02759 0.06570 0.03650 0
C1 0.47760 -0.03740 0.14700 0.05780 0
O1 0.52490 -0.06650 0.15070 0.08610 0
C2 0.40060 0.07270 0.23350 0.07640 0
O2 0.40220 0.10700 0.28750 0.12770 0
C3 0.36970 -0.08760 0.19280 0.06170 0
O3 0.35690 -0.14410 0.22380 0.09060 0
C4 0.41430 0.11000 0.09320 0.06300 0
O4 0.42630 0.17060 0.06650 0.09970 0
C5 0.40150 -0.06570 -0.02020 0.05740 0
O5 0.44660 -0.06770 -0.04410 0.08700 0
C6 0.34790 -0.18470 0.05760 0.06830 0
O6 0.35830 -0.25080 0.07600 0.12100 0
C7 0.27380 -0.10050 -0.06370 0.06450 0
O7 0.24350 -0.11940 -0.11700 0.10340 0
C8 0.25350 -0.00390 0.20490 0.05940 0
O8 0.24790 -0.02600 0.26150 0.10220 0
C9 0.26560 0.14930 0.13170 0.05800 0
O9 0.26590 0.21930 0.14310 0.10890 0
C10 0.30330 0.05060 0.02070 0.04060 0
O10 0.30500 0.11620 -0.02140 0.05250 0
C11 0.33610 0.11170 -0.08580 0.07080 3
C21 0.11350 0.10990 0.09720 0.04040 0
C22 0.06750 0.15240 0.05130 0.05740 1
C23 0.02950 0.20960 0.07990 0.07120 1
C24 0.03730 0.22480 0.15280 0.07130 1
C25 0.08320 0.18390 0.19900 0.06930 1
C26 0.12170 0.12740 0.17200 0.05130 1
C31 0.13860 0.03050 -0.03240 0.04020 0
C32 0.15800 0.09750 -0.07090 0.05100 1
C33 0.14240 0.10060 -0.14560 0.06480 1
C34 0.10750 0.03900 -0.18280 0.06910 1
C35 0.08770 -0.02670 -0.14620 0.06780 1
C36 0.10270 -0.03210 -0.07090 0.05360 1
C41 0.12170 -0.06630 0.09290 0.03900 0
C42 0.15310 -0.14180 0.10470 0.07290 1
C43 0.12380 -0.21160 0.12640 0.08860 1
C44 0.06360 -0.20880 0.13600 0.06900 1
C45 0.03210 -0.13500 0.12540 0.05820 1
C46 0.06060 -0.06440 0.10370 0.04860 1
H 0.26930 -0.07250 0.08540 0.08000 0

loop_
_cod_related_entry_id
_cod_related_entry_database
_cod_related_entry_code
1 AMCSD 0010234
